data_7038546
loop_
_publ_author_name
'Thammavongsy, Zachary'
'Kha, Ivy M.'
'Ziller, Joseph W.'
'Yang, Jenny Y.'

_publ_section_title
;
 Electronic and steric Tolman parameters for proazaphosphatranes, the
 superbase core of the tri(pyridylmethyl)azaphosphatrane (TPAP) ligand.
;
_journal_issue 24
_journal_name_full 'Dalton transactions (Cambridge, England : 2003)'
_journal_page_first 9853
_journal_page_last 9859
_journal_paper_doi 10.1039/c6dt00326e
_journal_volume 45
_journal_year 2016
_chemical_formula_sum 'C30 H33 N4 Ni O3 P'
_chemical_formula_weight 587.28
_chemical_name_common Ni(LBz)(CO)3
_chemical_name_systematic '[Nickle(0)-tricarbonyl-(2,8,9-tribenzyl-2,3,8,9-tetraaza-1-phosphabicyclo[3,3,3]undecane)]'
_space_group_IT_number 14
_symmetry_cell_setting monoclinic
_symmetry_space_group_name_Hall '-P 2yn'
_symmetry_space_group_name_H-M 'P 1 21/n 1'
_atom_sites_solution_hydrogens geom
_atom_sites_solution_primary direct
_atom_sites_solution_secondary difmap
_audit_creation_method SHELXL-97
_audit_update_record
;
2016-01-19 deposited with the CCDC.
2016-02-16 downloaded from the CCDC.
;
_cell_angle_alpha 90.00
_cell_angle_beta 99.3160(10)
_cell_angle_gamma 90.00
_cell_formula_units_Z 4
_cell_length_a 9.7263(8)
_cell_length_b 23.412(2)
_cell_length_c 12.5881(11)
_cell_measurement_reflns_used 9924
_cell_measurement_temperature 133(2)
_cell_measurement_theta_max 29.00
_cell_measurement_theta_min 2.29
_cell_volume 2828.7(4)
_computing_cell_refinement 'Bruker SAINT 8.34a, 2013'
_computing_data_collection 'Bruker APEX2 2014.11-0, 2014'
_computing_data_reduction 'Bruker SAINT 8.34a, 2013'
_computing_molecular_graphics 'Bruker SHELXTL'
_computing_publication_material 'Bruker SHELXTL'
_computing_structure_refinement 'SHELXL-97 (Sheldrick, 2008)'
_computing_structure_solution 'SHELXS-97 (Sheldrick, 2008)'
_diffrn_ambient_temperature 133(2)
_diffrn_measured_fraction_theta_full 1.000
_diffrn_measured_fraction_theta_max 0.946
_diffrn_measurement_device_type 'Bruker SMART APEX II CCD'
_diffrn_measurement_method '\f and \w scans'
_diffrn_radiation_monochromator graphite
_diffrn_radiation_source 'fine-focus sealed tube'
_diffrn_radiation_type MoK\a
_diffrn_radiation_wavelength 0.71073
_diffrn_reflns_av_R_equivalents 0.0433
_diffrn_reflns_av_sigmaI/netI 0.0214
_diffrn_reflns_limit_h_max 13
_diffrn_reflns_limit_h_min -13
_diffrn_reflns_limit_k_max 31
_diffrn_reflns_limit_k_min -32
_diffrn_reflns_limit_l_max 17
_diffrn_reflns_limit_l_min -16
_diffrn_reflns_number 70276
_diffrn_reflns_theta_full 25.00
_diffrn_reflns_theta_max 29.23
_diffrn_reflns_theta_min 1.74
_exptl_absorpt_coefficient_mu 0.781
_exptl_absorpt_correction_T_max 0.8748
_exptl_absorpt_correction_T_min 0.7788
_exptl_absorpt_correction_type numerical
_exptl_absorpt_process_details 'Bruker SADABS 2014/5'
_exptl_crystal_colour colorless
_exptl_crystal_density_diffrn 1.379
_exptl_crystal_density_meas ?
_exptl_crystal_density_method 'not measured'
_exptl_crystal_description irregular
_exptl_crystal_F_000 1232
_exptl_crystal_size_max 0.34
_exptl_crystal_size_mid 0.26
_exptl_crystal_size_min 0.18
_refine_diff_density_max 1.370
_refine_diff_density_min -0.630
_refine_diff_density_rms 0.084
_refine_ls_extinction_method none
_refine_ls_goodness_of_fit_ref 1.168
_refine_ls_hydrogen_treatment mixed
_refine_ls_matrix_type full
_refine_ls_number_parameters 352
_refine_ls_number_reflns 7270
_refine_ls_number_restraints 0
_refine_ls_restrained_S_all 1.168
_refine_ls_R_factor_all 0.0470
_refine_ls_R_factor_gt 0.0400
_refine_ls_shift/su_max 0.001
_refine_ls_shift/su_mean 0.000
_refine_ls_structure_factor_coef Fsqd
_refine_ls_weighting_details 'calc w=1/[\s^2^(Fo^2^)+(0.1000P)^2^+0.0000P] where P=(Fo^2^+2Fc^2^)/3'
_refine_ls_weighting_scheme calc
_refine_ls_wR_factor_gt 0.1283
_refine_ls_wR_factor_ref 0.1393
_reflns_number_gt 6422
_reflns_number_total 7270
_reflns_threshold_expression >2sigma(I)
_cod_data_source_file c6dt00326e2.cif
_cod_data_source_block jyy74s
_cod_depositor_comments
;
The following automatic conversions were performed:

'_symmetry_cell_setting' value 'Monoclinic' changed to 'monoclinic'
according to
/usr/data/users/saulius/crontab/automatic-downloads/rss-feeds/RSC/lib/dictionaries/cif_core.dic
dictionary named 'cif_core.dic' version 2.4.2 from 2011-04-26.

'_exptl_crystal_density_meas' value 'not_measured' was changed to '?'
- the value is perceived as not measured.

Automatic conversion script
Id: cif_fix_values 4268 2015-11-12 08:31:59Z antanas 

 Adding full bibliography for 7038544--7038548.cif.
;
_cod_original_cell_volume 2828.6(4)
_cod_original_sg_symbol_H-M P2(1)/n
_cod_database_code 7038546

loop_
_symmetry_equiv_pos_as_xyz
'x, y, z'
'-x+1/2, y+1/2, -z+1/2'
'-x, -y, -z'
'x-1/2, -y-1/2, z-1/2'

loop_
_atom_site_label
_atom_site_type_symbol
_atom_site_fract_x
_atom_site_fract_y
_atom_site_fract_z
_atom_site_U_iso_or_equiv
_atom_site_adp_type
_atom_site_occupancy
_atom_site_symmetry_multiplicity
_atom_site_calc_flag
_atom_site_refinement_flags
Ni1 Ni -0.18002(2) 0.174315(8) 0.255603(16) 0.01474(10) Uani 1 1 d .
P1 P 0.04762(4) 0.170562(16) 0.24461(3) 0.01165(11) Uani 1 1 d .
O1 O -0.21788(16) 0.26550(7) 0.40785(11) 0.0370(3) Uani 1 1 d .
N1 N 0.38481(15) 0.15990(6) 0.23269(11) 0.0179(3) Uani 1 1 d .
C1 C 0.39898(16) 0.13646(7) 0.33996(13) 0.0181(3) Uani 1 1 d .
H1A H 0.4311 0.1671 0.3924 0.022 Uiso 1 1 calc R
H1B H 0.4719 0.1066 0.3478 0.022 Uiso 1 1 calc R
O2 O -0.35698(14) 0.18953(6) 0.04492(11) 0.0278(3) Uani 1 1 d .
N2 N 0.14639(13) 0.14985(6) 0.36100(10) 0.0140(3) Uani 1 1 d .
C2 C 0.26439(16) 0.11045(7) 0.36847(12) 0.0159(3) Uani 1 1 d .
H2A H 0.2369 0.0777 0.3199 0.019 Uiso 1 1 calc R
H2B H 0.2844 0.0954 0.4429 0.019 Uiso 1 1 calc R
O3 O -0.26849(14) 0.06254(6) 0.32688(11) 0.0318(3) Uani 1 1 d .
N3 N 0.08763(13) 0.12318(5) 0.15387(10) 0.0130(3) Uani 1 1 d .
C3 C 0.13010(17) 0.17914(6) 0.46032(13) 0.0154(3) Uani 1 1 d .
H3A H 0.0670 0.2121 0.4420 0.018 Uiso 1 1 calc R
H3B H 0.2220 0.1944 0.4936 0.018 Uiso 1 1 calc R
N4 N 0.11963(13) 0.23284(5) 0.21398(10) 0.0137(3) Uani 1 1 d .
C4 C 0.07321(16) 0.14268(7) 0.54292(12) 0.0150(3) Uani 1 1 d .
C5 C 0.01363(17) 0.08940(7) 0.51832(13) 0.0192(3) Uani 1 1 d .
H5 H 0.0091 0.0744 0.4477 0.023 Uiso 1 1 calc R
C6 C -0.03951(19) 0.05767(7) 0.59594(14) 0.0238(4) Uani 1 1 d .
H6 H -0.0803 0.0214 0.5779 0.029 Uiso 1 1 calc R
C7 C -0.03318(19) 0.07884(8) 0.69941(14) 0.0241(4) Uani 1 1 d .
H7 H -0.0696 0.0571 0.7523 0.029 Uiso 1 1 calc R
C8 C 0.02671(18) 0.13198(8) 0.72551(13) 0.0228(4) Uani 1 1 d .
H8 H 0.0316 0.1466 0.7964 0.027 Uiso 1 1 calc R
C9 C 0.07928(17) 0.16370(7) 0.64802(13) 0.0180(3) Uani 1 1 d .
H9 H 0.1198 0.2000 0.6663 0.022 Uiso 1 1 calc R
C10 C 0.34457(16) 0.12321(7) 0.14075(13) 0.0177(3) Uani 1 1 d .
H10A H 0.3564 0.0829 0.1644 0.021 Uiso 1 1 calc R
H10B H 0.4080 0.1302 0.0880 0.021 Uiso 1 1 calc R
C11 C 0.19387(16) 0.13206(7) 0.08479(12) 0.0152(3) Uani 1 1 d .
H11A H 0.1846 0.1714 0.0559 0.018 Uiso 1 1 calc R
H11B H 0.1750 0.1055 0.0229 0.018 Uiso 1 1 calc R
C12 C 0.02748(15) 0.06589(6) 0.15302(12) 0.0140(3) Uani 1 1 d .
H12A H 0.0049 0.0578 0.2255 0.017 Uiso 1 1 calc R
H12B H 0.0990 0.0379 0.1394 0.017 Uiso 1 1 calc R
C13 C -0.10299(15) 0.05635(6) 0.07045(12) 0.0138(3) Uani 1 1 d .
C14 C -0.19088(16) 0.01107(7) 0.08579(12) 0.0165(3) Uani 1 1 d .
H14 H -0.1683 -0.0128 0.1472 0.020 Uiso 1 1 calc R
C15 C -0.31092(17) 0.00045(7) 0.01250(13) 0.0198(3) Uani 1 1 d .
H15 H -0.3704 -0.0303 0.0241 0.024 Uiso 1 1 calc R
C16 C -0.34383(17) 0.03502(8) -0.07803(14) 0.0209(3) Uani 1 1 d .
H16 H -0.4257 0.0278 -0.1285 0.025 Uiso 1 1 calc R
C17 C -0.25720(17) 0.07992(8) -0.09450(13) 0.0206(3) Uani 1 1 d .
H17 H -0.2794 0.1035 -0.1564 0.025 Uiso 1 1 calc R
C18 C -0.13692(16) 0.09061(7) -0.02004(12) 0.0175(3) Uani 1 1 d .
H18 H -0.0779 0.1216 -0.0315 0.021 Uiso 1 1 calc R
C19 C 0.38069(16) 0.22118(7) 0.21933(13) 0.0172(3) Uani 1 1 d .
H19A H 0.3737 0.2300 0.1417 0.021 Uiso 1 1 calc R
H19B H 0.4697 0.2373 0.2565 0.021 Uiso 1 1 calc R
C20 C 0.26055(15) 0.25093(6) 0.26222(12) 0.0153(3) Uani 1 1 d .
H20A H 0.2719 0.2444 0.3409 0.018 Uiso 1 1 calc R
H20B H 0.2686 0.2926 0.2508 0.018 Uiso 1 1 calc R
C21 C 0.05690(17) 0.26386(7) 0.11659(12) 0.0159(3) Uani 1 1 d .
H21A H -0.0354 0.2469 0.0897 0.019 Uiso 1 1 calc R
H21B H 0.1161 0.2582 0.0604 0.019 Uiso 1 1 calc R
C22 C 0.03848(17) 0.32734(6) 0.13210(13) 0.0152(3) Uani 1 1 d .
C23 C -0.06404(17) 0.34764(7) 0.18832(13) 0.0207(3) Uani 1 1 d .
H23 H -0.1169 0.3214 0.2228 0.025 Uiso 1 1 calc R
C24 C -0.08956(18) 0.40585(8) 0.19430(14) 0.0248(4) Uani 1 1 d .
H24 H -0.1602 0.4191 0.2322 0.030 Uiso 1 1 calc R
C25 C -0.01252(19) 0.44480(7) 0.14526(14) 0.0239(4) Uani 1 1 d .
H25 H -0.0313 0.4845 0.1483 0.029 Uiso 1 1 calc R
C26 C 0.09223(19) 0.42525(7) 0.09170(14) 0.0230(4) Uani 1 1 d .
H26 H 0.1470 0.4517 0.0594 0.028 Uiso 1 1 calc R
C27 C 0.11731(17) 0.36690(7) 0.08514(13) 0.0187(3) Uani 1 1 d .
H27 H 0.1891 0.3539 0.0482 0.022 Uiso 1 1 calc R
C28 C -0.20298(18) 0.23007(8) 0.34796(14) 0.0224(3) Uani 1 1 d .
C29 C -0.28475(17) 0.18443(7) 0.12517(14) 0.0182(3) Uani 1 1 d .
C30 C -0.23159(17) 0.10589(7) 0.30090(14) 0.0216(3) Uani 1 1 d .

loop_
_atom_site_aniso_label
_atom_site_aniso_U_11
_atom_site_aniso_U_22
_atom_site_aniso_U_33
_atom_site_aniso_U_23
_atom_site_aniso_U_13
_atom_site_aniso_U_12
Ni1 0.00960(14) 0.01780(14) 0.01807(15) 0.00017(7) 0.00600(9) 0.00019(6)
P1 0.0094(2) 0.0141(2) 0.0122(2) 0.00036(12) 0.00393(15) -0.00057(12)
O1 0.0439(9) 0.0382(8) 0.0332(7) -0.0118(6) 0.0193(6) 0.0047(7)
N1 0.0158(7) 0.0196(6) 0.0187(6) -0.0009(5) 0.0041(5) -0.0016(5)
C1 0.0118(7) 0.0231(8) 0.0195(7) 0.0005(6) 0.0025(6) 0.0020(6)
O2 0.0253(7) 0.0271(7) 0.0290(7) 0.0001(5) -0.0022(5) 0.0047(5)
N2 0.0126(6) 0.0179(6) 0.0119(6) 0.0013(5) 0.0031(5) 0.0031(5)
C2 0.0125(7) 0.0193(7) 0.0162(7) 0.0026(5) 0.0034(6) 0.0033(6)
O3 0.0274(7) 0.0272(7) 0.0442(8) 0.0076(6) 0.0157(6) -0.0049(5)
N3 0.0114(6) 0.0145(6) 0.0143(6) -0.0012(5) 0.0063(5) -0.0021(5)
C3 0.0161(7) 0.0169(7) 0.0136(7) -0.0007(5) 0.0038(6) 0.0000(5)
N4 0.0107(6) 0.0148(6) 0.0152(6) 0.0020(5) 0.0012(5) -0.0016(5)
C4 0.0130(7) 0.0185(7) 0.0143(7) 0.0022(5) 0.0045(5) 0.0042(6)
C5 0.0196(8) 0.0194(8) 0.0198(7) 0.0004(6) 0.0070(6) 0.0026(6)
C6 0.0248(9) 0.0179(8) 0.0316(9) 0.0044(7) 0.0130(7) 0.0029(6)
C7 0.0244(9) 0.0247(8) 0.0265(9) 0.0092(7) 0.0140(7) 0.0092(7)
C8 0.0234(8) 0.0293(9) 0.0177(7) 0.0047(7) 0.0091(7) 0.0099(7)
C9 0.0162(8) 0.0214(7) 0.0171(7) 0.0012(6) 0.0046(6) 0.0037(6)
C10 0.0120(7) 0.0225(8) 0.0201(7) -0.0019(6) 0.0072(6) -0.0005(6)
C11 0.0131(7) 0.0180(7) 0.0160(7) -0.0011(5) 0.0069(5) -0.0009(5)
C12 0.0105(7) 0.0155(7) 0.0162(7) -0.0001(5) 0.0029(5) -0.0002(5)
C13 0.0115(7) 0.0155(7) 0.0155(7) -0.0021(5) 0.0053(5) 0.0009(5)
C14 0.0146(7) 0.0178(7) 0.0174(7) -0.0007(6) 0.0038(6) -0.0009(6)
C15 0.0137(7) 0.0208(8) 0.0261(8) -0.0039(6) 0.0062(6) -0.0037(6)
C16 0.0123(7) 0.0286(9) 0.0214(8) -0.0067(6) 0.0018(6) 0.0008(6)
C17 0.0176(8) 0.0272(9) 0.0172(7) 0.0001(6) 0.0036(6) 0.0032(6)
C18 0.0148(7) 0.0203(8) 0.0181(7) 0.0002(6) 0.0051(6) -0.0020(6)
C19 0.0122(7) 0.0199(7) 0.0199(7) 0.0001(6) 0.0040(6) -0.0039(6)
C20 0.0108(7) 0.0171(7) 0.0177(7) -0.0007(5) 0.0018(5) -0.0039(5)
C21 0.0166(7) 0.0167(7) 0.0137(7) 0.0011(5) 0.0010(6) -0.0005(5)
C22 0.0131(7) 0.0169(7) 0.0144(7) 0.0020(5) -0.0010(6) -0.0016(5)
C23 0.0156(7) 0.0236(8) 0.0235(8) 0.0010(6) 0.0048(6) -0.0033(6)
C24 0.0171(8) 0.0267(9) 0.0306(9) -0.0063(7) 0.0039(7) 0.0041(6)
C25 0.0244(9) 0.0168(8) 0.0276(9) -0.0020(6) -0.0048(7) 0.0029(6)
C26 0.0233(8) 0.0191(8) 0.0252(8) 0.0045(6) -0.0005(7) -0.0042(6)
C27 0.0181(8) 0.0195(8) 0.0185(7) 0.0027(6) 0.0033(6) -0.0017(6)
C28 0.0175(8) 0.0284(9) 0.0234(8) 0.0015(7) 0.0098(6) 0.0014(6)
C29 0.0147(7) 0.0174(7) 0.0239(8) -0.0011(6) 0.0069(6) 0.0003(6)
C30 0.0147(7) 0.0250(8) 0.0271(8) 0.0010(7) 0.0093(6) 0.0001(6)

loop_
_atom_type_symbol
_atom_type_description
_atom_type_scat_dispersion_real
_atom_type_scat_dispersion_imag
_atom_type_scat_source
C C 0.0033 0.0016 'International Tables Vol C Tables 4.2.6.8 and 6.1.1.4'
H H 0.0000 0.0000 'International Tables Vol C Tables 4.2.6.8 and 6.1.1.4'
N N 0.0061 0.0033 'International Tables Vol C Tables 4.2.6.8 and 6.1.1.4'
O O 0.0106 0.0060 'International Tables Vol C Tables 4.2.6.8 and 6.1.1.4'
P P 0.1023 0.0942 'International Tables Vol C Tables 4.2.6.8 and 6.1.1.4'
Ni Ni 0.3393 1.1124 'International Tables Vol C Tables 4.2.6.8 and 6.1.1.4'

loop_
_geom_angle_atom_site_label_1
_geom_angle_atom_site_label_2
_geom_angle_atom_site_label_3
_geom_angle
C28 Ni1 C30 111.96(8)
C28 Ni1 C29 112.66(8)
C30 Ni1 C29 105.09(8)
C28 Ni1 P1 107.31(6)
C30 Ni1 P1 108.27(5)
C29 Ni1 P1 111.53(5)
N3 P1 N2 103.78(6)
N3 P1 N4 105.32(6)
N2 P1 N4 104.32(6)
N3 P1 Ni1 114.01(5)
N2 P1 Ni1 112.74(5)
N4 P1 Ni1 115.49(5)
C10 N1 C19 119.93(13)
C10 N1 C1 119.75(14)
C19 N1 C1 118.90(13)
N1 C1 C2 114.39(13)
C3 N2 C2 115.76(12)
C3 N2 P1 118.95(10)
C2 N2 P1 124.55(10)
N2 C2 C1 115.07(13)
C12 N3 C11 116.37(12)
C12 N3 P1 118.25(10)
C11 N3 P1 124.81(10)
N2 C3 C4 115.20(13)
C20 N4 C21 115.85(12)
C20 N4 P1 123.24(10)
C21 N4 P1 119.04(10)
C5 C4 C9 118.51(15)
C5 C4 C3 122.52(14)
C9 C4 C3 118.97(14)
C4 C5 C6 120.78(15)
C7 C6 C5 120.26(16)
C6 C7 C8 119.69(16)
C9 C8 C7 120.04(16)
C8 C9 C4 120.72(16)
N1 C10 C11 113.74(13)
N3 C11 C10 114.86(12)
N3 C12 C13 115.34(12)
C18 C13 C14 118.89(14)
C18 C13 C12 122.48(14)
C14 C13 C12 118.63(13)
C15 C14 C13 120.83(15)
C14 C15 C16 119.80(15)
C17 C16 C15 119.97(15)
C16 C17 C18 119.95(16)
C13 C18 C17 120.57(15)
N1 C19 C20 114.77(13)
N4 C20 C19 115.92(13)
N4 C21 C22 114.80(12)
C27 C22 C23 118.42(15)
C27 C22 C21 120.88(15)
C23 C22 C21 120.59(14)
C24 C23 C22 120.65(15)
C25 C24 C23 120.44(16)
C24 C25 C26 119.44(16)
C27 C26 C25 120.13(16)
C26 C27 C22 120.87(16)
O1 C28 Ni1 179.42(17)
O2 C29 Ni1 176.22(15)
O3 C30 Ni1 177.53(17)

loop_
_geom_bond_atom_site_label_1
_geom_bond_atom_site_label_2
_geom_bond_distance
Ni1 C28 1.7859(18)
Ni1 C30 1.7987(17)
Ni1 C29 1.8023(17)
Ni1 P1 2.2424(5)
P1 N3 1.6824(13)
P1 N2 1.6879(13)
P1 N4 1.6890(13)
O1 C28 1.146(2)
N1 C10 1.444(2)
N1 C19 1.444(2)
N1 C1 1.443(2)
C1 C2 1.538(2)
O2 C29 1.140(2)
N2 C3 1.4570(19)
N2 C2 1.4635(19)
O3 C30 1.142(2)
N3 C12 1.4627(19)
N3 C11 1.4690(19)
C3 C4 1.517(2)
N4 C20 1.4688(19)
N4 C21 1.4698(19)
C4 C5 1.389(2)
C4 C9 1.404(2)
C5 C6 1.392(2)
C6 C7 1.386(3)
C7 C8 1.390(3)
C8 C9 1.388(2)
C10 C11 1.534(2)
C12 C13 1.521(2)
C13 C18 1.389(2)
C13 C14 1.395(2)
C14 C15 1.388(2)
C15 C16 1.392(2)
C16 C17 1.384(2)
C17 C18 1.398(2)
C19 C20 1.532(2)
C21 C22 1.513(2)
C22 C27 1.393(2)
C22 C23 1.396(2)
C23 C24 1.389(2)
C24 C25 1.387(3)
C25 C26 1.387(3)
C26 C27 1.392(2)
